data_4350558
loop_
_publ_author_name
'Goj, Laurel A.'
'Blue, Elizabeth D.'
'Delp, Samuel A.'
'Gunnoe, T. Brent'
'Cundari, Thomas R.'
'Pierpont, Aaron W.'
'Petersen, Jeffrey L.'
'Boyle, Paul D.'

_publ_section_title
;
 Chemistry surrounding monomeric copper(I) methyl, phenyl, anilido,
 ethoxide, and phenoxide complexes supported by N-heterocyclic carbene
 ligands: reactivity consistent with both early and late transition metal
 systems.
;
_journal_issue 22
_journal_name_full 'Inorganic chemistry'
_journal_page_first 9032
_journal_page_last 9045
_journal_paper_doi 10.1021/ic0611995
_journal_volume 45
_journal_year 2006
_chemical_formula_moiety 'C30 H32 Cu N2 O'
_chemical_formula_sum 'C30 H32 Cu N2 O'
_chemical_formula_weight 500.14
_chemical_name_common (IMes)Cu(OPh)
_space_group_IT_number 15
_space_group_name_Hall '-C 2yc'
_space_group_name_H-M_alt 'C 1 2/c 1'
_symmetry_cell_setting monoclinic
_symmetry_Int_Tables_number 15
_symmetry_space_group_name_H-M 'C 1 2/c 1'
_cell_angle_alpha 90.0
_cell_angle_beta 120.164(2)
_cell_angle_gamma 90.0
_cell_formula_units_Z 8
_cell_length_a 16.8260(9)
_cell_length_b 23.1927(13)
_cell_length_c 15.4484(12)
_cell_measurement_reflns_used 8805
_cell_measurement_temperature 110
_cell_measurement_theta_max 29.55
_cell_measurement_theta_min 2.33
_cell_volume 5212.3(6)
_computing_cell_refinement 'Bruker-Nonius Apex2'
_computing_data_collection 'Bruker-Nonius Apex2'
_computing_data_reduction SAINT+
_computing_molecular_graphics NRCVAX
_computing_publication_material 'NRCVAX TABLES Jan 94 Version'
_computing_structure_refinement 'NRCVAX LSTSQ'
_computing_structure_solution SIR97
_diffrn_ambient_temperature 110
_diffrn_measured_fraction_theta_full 0.99
_diffrn_measurement_device 'Bruker-Nonius X8 Apex2'
_diffrn_measurement_method 'phi scans'
_diffrn_radiation_monochromator graphite
_diffrn_radiation_type 'Molybdenum K\a'
_diffrn_radiation_wavelength 0.71073
_diffrn_reflns_av_R_equivalents 0.032
_diffrn_reflns_limit_h_max 20
_diffrn_reflns_limit_h_min -23
_diffrn_reflns_limit_k_max 32
_diffrn_reflns_limit_k_min 0
_diffrn_reflns_limit_l_max 21
_diffrn_reflns_limit_l_min 0
_diffrn_reflns_number 139762
_diffrn_reflns_theta_full 30.07
_diffrn_reflns_theta_max 30.07
_diffrn_reflns_theta_min 1.00
_diffrn_source 'xray tube'
_exptl_absorpt_coefficient_mu 0.86
_exptl_absorpt_correction_T_max 1.0000
_exptl_absorpt_correction_T_min 0.8710
_exptl_absorpt_correction_type multi-scan
_exptl_absorpt_process_details SADABS
_exptl_crystal_colour colorless
_exptl_crystal_density_diffrn 1.275
_exptl_crystal_description 'large prisms'
_exptl_crystal_F_000 2107.75
_exptl_crystal_size_max 0.30
_exptl_crystal_size_mid 0.27
_exptl_crystal_size_min 0.07
_refine_diff_density_max 0.53
_refine_diff_density_min -0.38
_refine_ls_extinction_method none
_refine_ls_goodness_of_fit_ref 1.75
_refine_ls_hydrogen_treatment constr
_refine_ls_matrix_type full
_refine_ls_number_parameters 308
_refine_ls_number_reflns 7067
_refine_ls_R_factor_all 0.049
_refine_ls_R_factor_gt 0.044
_refine_ls_shift/su_max 0.001
_refine_ls_structure_factor_coef F
_refine_ls_weighting_details '1/(\s^2^(F)+0.0005F^2^) '
_refine_ls_weighting_scheme sigma
_refine_ls_wR_factor_all 0.057
_refine_ls_wR_factor_ref 0.056
_reflns_number_gt 7094
_reflns_number_total 7585
_reflns_threshold_expression 'Inet > 1.0\s(Inet)'
_cod_data_source_file ic0611995si20060630_103335.cif
_cod_data_source_block (IMes)Cu(OPh)
_cod_original_sg_symbol_H-M 'C 2/c'
_cod_database_code 4350558

loop_
_symmetry_equiv_pos_as_xyz
x,y,z
-x,-y,-z
1/2+x,1/2+y,z
1/2-x,1/2-y,-z
-x,y,1/2-z
x,-y,1/2+z
1/2-x,1/2+y,1/2-z
1/2+x,1/2-y,1/2+z

loop_
_atom_site_label
_atom_site_fract_x
_atom_site_fract_y
_atom_site_fract_z
_atom_site_U_iso_or_equiv
_atom_site_adp_type
_atom_site_refinement_flags
_atom_site_type_symbol
Cu1 0.898079(12) 0.233405(8) 0.392433(14) 0.01801(11) Uani . Cu
O1 0.81607(7) 0.18037(5) 0.30540(8) 0.0212(6) Uani . O
N1 0.97127(9) 0.33182(6) 0.52901(10) 0.0195(7) Uani . N
N2 1.07691(9) 0.27559(6) 0.53907(10) 0.0185(7) Uani . N
C1 0.98382(10) 0.28316(7) 0.48888(12) 0.0187(8) Uani . C
C2 1.05496(11) 0.35439(7) 0.60243(13) 0.0242(9) Uani . C
C3 1.12129(11) 0.31854(8) 0.60944(12) 0.0233(8) Uani . C
C4 0.88175(10) 0.35457(7) 0.50171(11) 0.0191(8) Uani . C
C5 0.84610(12) 0.39986(7) 0.43394(13) 0.0249(9) Uani . C
C6 0.75819(12) 0.41969(8) 0.40614(13) 0.0268(9) Uani . C
C7 0.70680(11) 0.39532(8) 0.44396(13) 0.0249(9) Uani . C
C8 0.74576(11) 0.35110(7) 0.51383(13) 0.0237(9) Uani . C
C9 0.83381(11) 0.32976(7) 0.54433(12) 0.0208(9) Uani . C
C10 0.90030(15) 0.42593(11) 0.39052(18) 0.0488(16) Uani . C
C11 0.61074(13) 0.41617(9) 0.41169(16) 0.0371(11) Uani . C
C12 0.87380(13) 0.28237(8) 0.62090(14) 0.0300(11) Uani . C
C13 1.11887(10) 0.22718(6) 0.51863(12) 0.0182(8) Uani . C
C14 1.14284(11) 0.17864(7) 0.58069(12) 0.0206(9) Uani . C
C15 1.17481(11) 0.13035(7) 0.55328(12) 0.0221(9) Uani . C
C16 1.18201(10) 0.12940(7) 0.46747(12) 0.0205(8) Uani . C
C17 1.16049(10) 0.17954(7) 0.40969(12) 0.0196(9) Uani . C
C18 1.12917(10) 0.22915(6) 0.43460(12) 0.0181(8) Uani . C
C19 1.13416(14) 0.17841(8) 0.67278(14) 0.0327(11) Uani . C
C20 1.21243(12) 0.07594(8) 0.43647(14) 0.0277(10) Uani . C
C21 1.10752(12) 0.28304(7) 0.37226(13) 0.0235(9) Uani . C
C22 0.84219(11) 0.12478(7) 0.31973(11) 0.0193(8) Uani . C
C23 0.93222(11) 0.10759(7) 0.34866(13) 0.0253(9) Uani . C
C24 0.95722(12) 0.04978(8) 0.36353(16) 0.0332(11) Uani . C
C25 0.89371(13) 0.00750(8) 0.34949(15) 0.0314(11) Uani . C
C26 0.80448(12) 0.02376(7) 0.32026(13) 0.0266(9) Uani . C
C27 0.77806(11) 0.08140(7) 0.30461(12) 0.0219(9) Uani . C
H2 1.057 0.390 0.635 0.0328 Uiso . H
H3 1.186 0.318 0.655 0.0320 Uiso . H
H6 0.732 0.450 0.358 0.0362 Uiso . H
H8 0.714 0.333 0.544 0.0348 Uiso . H
H10a 0.874 0.459 0.348 0.0649 Uiso . H
H10b 0.963 0.434 0.439 0.0649 Uiso . H
H10c 0.909 0.396 0.353 0.0649 Uiso . H
H11a 0.605 0.434 0.464 0.0456 Uiso . H
H11b 0.588 0.444 0.358 0.0456 Uiso . H
H11c 0.566 0.386 0.385 0.0456 Uiso . H
H12a 0.843 0.275 0.658 0.0403 Uiso . H
H12b 0.934 0.292 0.674 0.0403 Uiso . H
H12c 0.873 0.246 0.589 0.0403 Uiso . H
H15 1.191 0.096 0.592 0.0318 Uiso . H
H17 1.166 0.179 0.351 0.0294 Uiso . H
H19a 1.144 0.141 0.704 0.0448 Uiso . H
H19b 1.073 0.189 0.658 0.0448 Uiso . H
H19c 1.167 0.209 0.718 0.0448 Uiso . H
H20a 1.271 0.081 0.441 0.0378 Uiso . H
H20b 1.217 0.044 0.478 0.0378 Uiso . H
H20c 1.170 0.067 0.368 0.0378 Uiso . H
H21a 1.045 0.294 0.347 0.0324 Uiso . H
H21b 1.111 0.278 0.313 0.0324 Uiso . H
H21c 1.145 0.315 0.413 0.0324 Uiso . H
H23 0.978 0.136 0.359 0.0344 Uiso . H
H24 1.020 0.040 0.387 0.0419 Uiso . H
H25 0.912 -0.032 0.361 0.0394 Uiso . H
H26 0.758 -0.004 0.310 0.0359 Uiso . H
H27 0.718 0.094 0.291 0.0313 Uiso . H
C1s 0.00000 0.43376(12) 0.25000 0.0372(20) Uani S C
C2s -0.07186(15) 0.46277(12) 0.17799(16) 0.0482(15) Uani . C
C3s -0.0735(2) 0.52121(15) 0.1765(2) 0.072(2) Uani . C
C4s 0.00000 0.55101(14) 0.25000 0.092(6) Uani S C
H1s 0.000 0.392 0.250 0.0530 Uiso S H
H2s -0.123 0.445 0.122 0.0589 Uiso . H
H3s -0.122 0.543 0.124 0.0939 Uiso . H
H4s 0.000 0.592 0.250 0.1366 Uiso S H

loop_
_atom_site_aniso_label
_atom_site_aniso_U_11
_atom_site_aniso_U_22
_atom_site_aniso_U_33
_atom_site_aniso_U_12
_atom_site_aniso_U_13
_atom_site_aniso_U_23
_atom_site_aniso_type_symbol
Cu1 0.01405(11) 0.02028(11) 0.01740(11) -0.00096(7) 0.00619(8) -0.00151(7) Cu
O1 0.0168(5) 0.0205(5) 0.0208(6) -0.0014(4) 0.0053(4) -0.0016(4) O
N1 0.0155(6) 0.0221(7) 0.0192(6) -0.0006(5) 0.0075(5) -0.0030(5) N
N2 0.0133(6) 0.0211(6) 0.0189(6) -0.0005(5) 0.0065(5) -0.0026(5) N
C1 0.0163(7) 0.0208(7) 0.0191(7) 0.0014(6) 0.0089(6) -0.0001(6) C
C2 0.0168(7) 0.0265(8) 0.0251(8) -0.0034(6) 0.0075(6) -0.0087(7) C
C3 0.0165(7) 0.0269(8) 0.0226(8) -0.0027(6) 0.0069(6) -0.0063(6) C
C4 0.0155(7) 0.0222(7) 0.0189(7) 0.0013(6) 0.0081(6) -0.0033(6) C
C5 0.0261(9) 0.0281(9) 0.0248(8) 0.0038(7) 0.0159(7) 0.0037(7) C
C6 0.0261(9) 0.0305(9) 0.0221(8) 0.0084(7) 0.0108(7) 0.0031(7) C
C7 0.0174(8) 0.0308(9) 0.0241(8) 0.0031(6) 0.0087(7) -0.0067(7) C
C8 0.0201(8) 0.0278(8) 0.0264(8) -0.0027(6) 0.0140(7) -0.0049(7) C
C9 0.0204(8) 0.0222(8) 0.0196(7) -0.0015(6) 0.0100(6) -0.0040(6) C
C10 0.0468(13) 0.0553(14) 0.0627(16) 0.0144(10) 0.0412(13) 0.0292(11) C
C11 0.0201(9) 0.0448(11) 0.0417(11) 0.0075(8) 0.0120(8) -0.0059(9) C
C12 0.0323(10) 0.0293(9) 0.0293(9) 0.0015(7) 0.0160(8) 0.0057(7) C
C13 0.0127(7) 0.0209(7) 0.0191(7) -0.0001(5) 0.0065(6) -0.0025(6) C
C14 0.0176(7) 0.0244(8) 0.0193(7) 0.0002(6) 0.0088(6) 0.0008(6) C
C15 0.0204(8) 0.0214(8) 0.0236(8) 0.0023(6) 0.0104(6) 0.0036(6) C
C16 0.0135(7) 0.0233(8) 0.0217(7) 0.0006(6) 0.0067(6) -0.0014(6) C
C17 0.0149(7) 0.0237(8) 0.0197(7) 0.0003(6) 0.0083(6) -0.0011(6) C
C18 0.0130(7) 0.0211(7) 0.0166(7) -0.0019(5) 0.0047(6) -0.0001(6) C
C19 0.0424(11) 0.0345(10) 0.0275(9) 0.0067(8) 0.0223(9) 0.0067(7) C
C20 0.0269(9) 0.0263(9) 0.0303(9) 0.0060(7) 0.0147(7) -0.0011(7) C
C21 0.0220(8) 0.0244(8) 0.0208(8) 0.0013(6) 0.0084(7) 0.0034(6) C
C22 0.0168(7) 0.0230(8) 0.0146(7) -0.0015(6) 0.0054(6) -0.0014(6) C
C23 0.0185(8) 0.0248(8) 0.0300(9) -0.0026(6) 0.0102(7) -0.0039(7) C
C24 0.0213(9) 0.0299(9) 0.0444(11) 0.0026(7) 0.0135(8) -0.0030(8) C
C25 0.0273(9) 0.0228(8) 0.0382(10) 0.0019(7) 0.0119(8) -0.0015(7) C
C26 0.0251(8) 0.0245(8) 0.0281(9) -0.0040(7) 0.0118(7) -0.0006(7) C
C27 0.0175(7) 0.0268(8) 0.0196(7) -0.0015(6) 0.0080(6) -0.0007(6) C
C1s 0.0533(18) 0.0303(14) 0.0453(17) 0.00000 0.0377(15) 0.00000 C
C2s 0.0296(11) 0.0906(19) 0.0266(10) -0.0104(11) 0.0159(9) -0.0070(11) C
C3s 0.090(2) 0.096(2) 0.0653(18) 0.0665(19) 0.0652(18) 0.0552(17) C
C4s 0.214(7) 0.0209(16) 0.144(5) 0.00000 0.167(5) 0.00000 C

loop_
_atom_type_symbol
_atom_type_scat_dispersion_real
_atom_type_scat_dispersion_imag
_atom_type_scat_source
C 0.003 0.002 'International Tables Vol. IV Table 2.2B'
H 0.000 0.000 'International Tables Vol. IV Table 2.2B'
Cu 0.320 1.265 'International Tables Vol. IV Table 2.2B'
N 0.006 0.003 'International Tables Vol. IV Table 2.2B'
O 0.011 0.006 'International Tables Vol. IV Table 2.2B'

loop_
_geom_angle_atom_site_label_1
_geom_angle_atom_site_label_2
_geom_angle_atom_site_label_3
_geom_angle
O1 Cu1 C1 175.53(6)
Cu1 O1 C22 117.36(9)
C1 N1 C2 111.08(13)
C1 N1 C4 123.38(13)
C2 N1 C4 125.45(13)
C1 N2 C3 111.44(13)
C1 N2 C13 121.57(13)
C3 N2 C13 126.98(13)
Cu1 C1 N1 130.23(12)
Cu1 C1 N2 125.49(12)
N1 C1 N2 104.21(13)
N1 C2 C3 106.88(14)
N2 C3 C2 106.37(14)
N1 C4 C5 119.24(14)
N1 C4 C9 118.46(14)
C5 C4 C9 122.30(14)
C4 C5 C6 118.10(15)
C4 C5 C10 120.76(16)
C6 C5 C10 121.13(16)
C5 C6 C7 121.75(16)
C6 C7 C8 118.53(15)
C6 C7 C11 121.43(17)
C8 C7 C11 120.04(16)
C7 C8 C9 121.89(15)
C4 C9 C8 117.38(15)
C4 C9 C12 122.42(15)
C8 C9 C12 120.20(15)
N2 C13 C14 118.68(14)
N2 C13 C18 118.80(14)
C14 C13 C18 122.42(14)
C13 C14 C15 117.34(15)
C13 C14 C19 121.34(15)
C15 C14 C19 121.32(15)
C14 C15 C16 122.19(15)
C15 C16 C17 118.48(14)
C15 C16 C20 121.44(15)
C17 C16 C20 120.08(15)
C16 C17 C18 121.42(15)
C13 C18 C17 118.03(14)
C13 C18 C21 121.27(14)
C17 C18 C21 120.69(15)
O1 C22 C23 122.40(14)
O1 C22 C27 119.92(14)
C23 C22 C27 117.68(15)
C22 C23 C24 121.01(15)
C23 C24 C25 120.79(16)
C24 C25 C26 118.87(16)
C25 C26 C27 121.18(16)
C22 C27 C26 120.47(15)
C2s C1s C2sa 119.8(3)
C1s C2s C3s 121.2(2)
C2s C3s C4s 119.2(2)
C3s C4s C3sa 119.5(3)

loop_
_geom_bond_atom_site_label_1
_geom_bond_atom_site_label_2
_geom_bond_distance
Cu1 O1 1.8331(11)
Cu1 C1 1.8636(16)
O1 C22 1.3441(19)
N1 C1 1.354(2)
N1 C2 1.392(2)
N1 C4 1.4444(20)
N2 C1 1.3657(20)
N2 C3 1.384(2)
N2 C13 1.4431(20)
C2 C3 1.352(2)
C4 C5 1.389(2)
C4 C9 1.396(2)
C5 C6 1.395(2)
C5 C10 1.504(3)
C6 C7 1.384(3)
C7 C8 1.391(2)
C7 C11 1.512(2)
C8 C9 1.400(2)
C9 C12 1.503(2)
C13 C14 1.400(2)
C13 C18 1.394(2)
C14 C15 1.397(2)
C14 C19 1.501(2)
C15 C16 1.391(2)
C16 C17 1.398(2)
C16 C20 1.508(2)
C17 C18 1.397(2)
C18 C21 1.507(2)
C22 C23 1.405(2)
C22 C27 1.406(2)
C23 C24 1.389(3)
C24 C25 1.385(3)
C25 C26 1.385(3)
C26 C27 1.391(2)
C1s C2s 1.342(3)
C1s C2sa 1.342(3)
C2s C3s 1.356(5)
C3s C4s 1.373(4)
C4s C3sa 1.373(4)

loop_
_cod_changelog_entry_id
_cod_changelog_entry_author
_cod_changelog_entry_date
_cod_changelog_entry_text
1 'Vaitkus, Antanas' 2022-06-28T18:44:00+03:00
;
 Removed the '_chemical_name_systematic' data item that had an incorrect value.
;
